data_7060947
loop_
_publ_author_name
'Dai, Changhao'
'Chen, Jieyi'
'Tang, Jie'
'Cheng, Guangbin'
'Yang, Hongwei'

_publ_section_title
;
 Combining 1,2,4-triazole and pyrazole frameworks for new insensitive
 energetic materials
;
_journal_issue 38
_journal_name_full 'New Journal of Chemistry'
_journal_page_first 17960
_journal_page_last 17965
_journal_paper_doi 10.1039/D1NJ03433B
_journal_volume 45
_journal_year 2021
_chemical_formula_moiety '2(Cl O4), 3(H2 O), C7 H10 N10'
_chemical_formula_sum 'C7 H16 Cl2 N10 O11'
_chemical_formula_weight 487.20
_space_group_crystal_system triclinic
_space_group_IT_number 2
_space_group_name_Hall '-P 1'
_space_group_name_H-M_alt 'P -1'
_atom_sites_solution_hydrogens mixed
_atom_sites_solution_primary dual
_audit_creation_date 2021-08-20
_audit_creation_method
;
Olex2 1.2
(compiled 2018.05.29 svn.r3508 for OlexSys, GUI svn.r5506)
;
_audit_update_record
;
2021-08-20 deposited with the CCDC.	2021-08-24 downloaded from the CCDC.
;
_cell_angle_alpha 88.990(3)
_cell_angle_beta 81.510(2)
_cell_angle_gamma 86.431(2)
_cell_formula_units_Z 2
_cell_length_a 4.9672(3)
_cell_length_b 12.7852(10)
_cell_length_c 14.3081(13)
_cell_measurement_reflns_used 2267
_cell_measurement_temperature 170
_cell_measurement_theta_max 26.267
_cell_measurement_theta_min 3.195
_cell_volume 896.93(12)
_computing_cell_refinement 'SAINT V8.40A (?, 2016)'
_computing_data_collection 'Bruker APEX3'
_computing_data_reduction 'SAINT V8.40A (?, 2016)'
_computing_molecular_graphics 'Olex2 (Dolomanov et al., 2009)'
_computing_publication_material 'Olex2 (Dolomanov et al., 2009)'
_computing_structure_refinement 'ShelXL (Sheldrick, 2015)'
_computing_structure_solution 'ShelXT (Sheldrick, 2015)'
_diffrn_ambient_temperature 170.0
_diffrn_measured_fraction_theta_full 0.967
_diffrn_measured_fraction_theta_max 0.967
_diffrn_measurement_device_type 'Bruker D8 VENTURE'
_diffrn_measurement_method '\w scans'
_diffrn_radiation_type MoK\a
_diffrn_radiation_wavelength 0.71073
_diffrn_reflns_av_unetI/netI 0.0772
_diffrn_reflns_Laue_measured_fraction_full 0.967
_diffrn_reflns_Laue_measured_fraction_max 0.967
_diffrn_reflns_limit_h_max 5
_diffrn_reflns_limit_h_min -5
_diffrn_reflns_limit_k_max 15
_diffrn_reflns_limit_k_min -14
_diffrn_reflns_limit_l_max 16
_diffrn_reflns_limit_l_min 0
_diffrn_reflns_number 2957
_diffrn_reflns_point_group_measured_fraction_full 0.967
_diffrn_reflns_point_group_measured_fraction_max 0.967
_diffrn_reflns_theta_full 24.708
_diffrn_reflns_theta_max 24.708
_diffrn_reflns_theta_min 2.158
_diffrn_standards_number 0
_exptl_absorpt_coefficient_mu 0.446
_exptl_absorpt_correction_T_max 0.745373
_exptl_absorpt_correction_T_min 0.364216
_exptl_absorpt_correction_type multi-scan
_exptl_absorpt_process_details
;
 TWINABS-2012/1 (Bruker,2012) was used for absorption correction.

Final HKLF 4 output contains 13275 reflections, Rint = 0.0794
 (7172 with I > 3sig(I), Rint = 0.0632)
;
_exptl_crystal_colour colourless
_exptl_crystal_colour_primary colourless
_exptl_crystal_density_diffrn 1.804
_exptl_crystal_description block
_exptl_crystal_F_000 500
_exptl_crystal_size_max 0.12
_exptl_crystal_size_mid 0.08
_exptl_crystal_size_min 0.04
_refine_diff_density_max 0.521
_refine_diff_density_min -0.554
_refine_diff_density_rms 0.112
_refine_ls_extinction_method none
_refine_ls_goodness_of_fit_ref 1.045
_refine_ls_hydrogen_treatment constr
_refine_ls_matrix_type full
_refine_ls_number_parameters 281
_refine_ls_number_reflns 2957
_refine_ls_number_restraints 2
_refine_ls_restrained_S_all 1.044
_refine_ls_R_factor_all 0.0934
_refine_ls_R_factor_gt 0.0694
_refine_ls_shift/su_max 0.000
_refine_ls_shift/su_mean 0.000
_refine_ls_structure_factor_coef Fsqd
_refine_ls_weighting_details 'w=1/[\s^2^(Fo^2^)+(0.1220P)^2^+0.8247P] where P=(Fo^2^+2Fc^2^)/3'
_refine_ls_weighting_scheme calc
_refine_ls_wR_factor_gt 0.1758
_refine_ls_wR_factor_ref 0.1968
_reflns_Friedel_coverage 0.000
_reflns_number_gt 2321
_reflns_number_total 2957
_reflns_threshold_expression 'I > 2\s(I)'
_cod_data_source_file d1nj03433b2.cif
_cod_data_source_block 22020923tj_0m_4
_cod_depositor_comments 'Adding full bibliography for 7060947.cif.'
_cod_database_code 7060947
_shelx_shelxl_version_number 2018/3
_shelx_space_group_comment
;
The symmetry employed for this shelxl refinement is uniquely defined
by the following loop, which should always be used as a source of
symmetry information in preference to the above space-group names.
They are only intended as comments.
;
_shelx_estimated_absorpt_t_max 0.982
_shelx_estimated_absorpt_t_min 0.948
_olex2_refinement_description
;
1. Twinned data refinement
 Scales: 0.796(3)
 0.204(3)
2. Fixed Uiso
 At 1.2 times of:
  All C(H) groups, All N(H) groups, All N(H,H) groups
 At 1.5 times of:
  All O(H,H) groups
3. Restrained distances
 H6A-H5B
 2.2 with sigma of 0.02
 H6A-H6A_$1
 2.2 with sigma of 0.02
4.a Free rotating group:
 O7(H7A,H7B), O5(H5A,H5B), O6(H6A,H6B)
4.b Aromatic/amide H refined with riding coordinates:
 N7(H7), N2(H2), N5(H5), N9(H9), N3(H3), C4(H4)
4.c X=CH2 refined with riding coordinates:
 N10(H10A,H10B), N1(H1A,H1B)
;
_olex2_submission_special_instructions 'No special instructions were received'

loop_
_space_group_symop_operation_xyz
'x, y, z'
'-x, -y, -z'

loop_
_atom_site_label
_atom_site_type_symbol
_atom_site_fract_x
_atom_site_fract_y
_atom_site_fract_z
_atom_site_U_iso_or_equiv
_atom_site_adp_type
_atom_site_occupancy
_atom_site_site_symmetry_order
_atom_site_calc_flag
_atom_site_refinement_flags_posn
_atom_site_refinement_flags_adp
_atom_site_refinement_flags_occupancy
_atom_site_disorder_assembly
_atom_site_disorder_group
Cl2 Cl 0.2071(2) 0.90223(10) 0.37485(10) 0.0231(4) Uani 1 1 d . . . . .
Cl1 Cl -0.6983(2) 1.15142(10) 0.08836(10) 0.0257(4) Uani 1 1 d . . . . .
O10 O -0.0838(7) 0.8966(3) 0.3980(3) 0.0287(9) Uani 1 1 d . . . . .
O4 O -0.4071(7) 1.1401(3) 0.0774(3) 0.0392(11) Uani 1 1 d . . . . .
O7 O 0.3688(8) 0.6187(3) 0.4787(3) 0.0374(11) Uani 1 1 d . . . . .
H7A H 0.257200 0.673464 0.475443 0.056 Uiso 1 1 d G . . . .
H7B H 0.518772 0.626870 0.440114 0.056 Uiso 1 1 d G . . . .
O2 O -0.8070(8) 1.1767(3) 0.1850(3) 0.0405(11) Uani 1 1 d . . . . .
O9 O 0.2649(8) 0.9686(3) 0.2936(3) 0.0413(11) Uani 1 1 d . . . . .
O8 O 0.3315(7) 0.7988(3) 0.3540(3) 0.0331(10) Uani 1 1 d . . . . .
O3 O -0.7768(8) 1.2353(3) 0.0281(3) 0.0414(11) Uani 1 1 d . . . . .
N7 N -0.1573(8) 0.7624(3) 0.2284(3) 0.0242(10) Uani 1 1 d . . . . .
H7 H -0.301465 0.761797 0.272238 0.029 Uiso 1 1 calc R . . . .
N2 N 0.5106(8) 0.2885(3) 0.3114(3) 0.0264(11) Uani 1 1 d . . . . .
H2 H 0.620069 0.314625 0.263919 0.032 Uiso 1 1 calc R . . . .
O11 O 0.3138(8) 0.9458(3) 0.4526(3) 0.0383(11) Uani 1 1 d . . . . .
O1 O -0.8043(8) 1.0560(3) 0.0628(3) 0.0422(11) Uani 1 1 d . . . . .
N6 N -0.1454(8) 0.5741(4) 0.3400(3) 0.0279(11) Uani 1 1 d . . . . .
N5 N -0.0746(9) 0.4805(3) 0.3752(4) 0.0297(11) Uani 1 1 d . . . . .
H5 H -0.173371 0.449899 0.422814 0.036 Uiso 1 1 calc R . . . .
N9 N 0.1379(9) 0.8074(4) 0.1135(3) 0.0285(11) Uani 1 1 d . . . . .
H9 H 0.224194 0.844790 0.067591 0.034 Uiso 1 1 calc R . . . .
N10 N -0.2466(9) 0.9276(4) 0.1569(3) 0.0294(11) Uani 1 1 d . . . . .
H10A H -0.191282 0.973923 0.113192 0.035 Uiso 1 1 calc R . . . .
H10B H -0.400418 0.940128 0.195285 0.035 Uiso 1 1 calc R . . . .
N8 N 0.2302(9) 0.7090(4) 0.1408(3) 0.0281(11) Uani 1 1 d . . . . .
N3 N 0.3321(9) 0.1895(4) 0.4243(3) 0.0290(11) Uani 1 1 d . . . . .
H3 H 0.307747 0.136458 0.464077 0.035 Uiso 1 1 calc R . . . .
N1 N 0.7422(9) 0.1219(3) 0.3327(4) 0.0314(12) Uani 1 1 d . . . . .
H1A H 0.745822 0.063136 0.365588 0.038 Uiso 1 1 calc R . . . .
H1B H 0.871955 0.132459 0.285142 0.038 Uiso 1 1 calc R . . . .
N4 N 0.1581(9) 0.2782(3) 0.4259(4) 0.0293(11) Uani 1 1 d . . . . .
O5 O 0.8047(10) 0.3653(4) 0.1552(4) 0.0561(14) Uani 1 1 d . . . . .
H5A H 0.951895 0.336409 0.122815 0.084 Uiso 1 1 d G . . . .
H5B H 0.830310 0.432019 0.152807 0.084 Uiso 1 1 d DG . . . .
C1 C 0.5416(10) 0.1943(4) 0.3546(4) 0.0257(12) Uani 1 1 d . . . . .
C6 C 0.0500(10) 0.6847(4) 0.2122(4) 0.0229(12) Uani 1 1 d . . . . .
C3 C 0.1628(10) 0.4381(4) 0.3303(4) 0.0263(13) Uani 1 1 d . . . . .
C4 C 0.2553(10) 0.5065(4) 0.2601(4) 0.0277(13) Uani 1 1 d . . . . .
H4 H 0.416698 0.499276 0.215321 0.033 Uiso 1 1 calc R . . . .
C2 C 0.2718(10) 0.3345(4) 0.3576(4) 0.0270(13) Uani 1 1 d . . . . .
C7 C -0.0978(10) 0.8387(4) 0.1651(4) 0.0252(12) Uani 1 1 d . . . . .
C5 C 0.0566(10) 0.5898(4) 0.2694(4) 0.0260(13) Uani 1 1 d . . . . .
O6 O 0.7055(16) 0.5428(5) 0.0456(5) 0.101(2) Uani 1 1 d . . . . .
H6A H 0.706390 0.483026 0.017380 0.152 Uiso 1 1 d DG . . . .
H6B H 0.638719 0.598933 0.017268 0.152 Uiso 1 1 d G . . . .

loop_
_atom_site_aniso_label
_atom_site_aniso_U_11
_atom_site_aniso_U_22
_atom_site_aniso_U_33
_atom_site_aniso_U_23
_atom_site_aniso_U_13
_atom_site_aniso_U_12
Cl2 0.0195(6) 0.0263(7) 0.0227(8) 0.0016(5) -0.0012(5) -0.0001(5)
Cl1 0.0232(7) 0.0296(7) 0.0230(8) 0.0036(6) 0.0003(5) -0.0007(5)
O10 0.0223(18) 0.035(2) 0.027(2) -0.0021(18) 0.0038(16) -0.0032(16)
O4 0.022(2) 0.045(3) 0.049(3) 0.003(2) -0.0035(19) 0.0021(17)
O7 0.029(2) 0.039(2) 0.039(3) 0.012(2) 0.0067(19) 0.0085(17)
O2 0.043(2) 0.053(3) 0.023(2) -0.001(2) 0.0061(19) -0.006(2)
O9 0.037(2) 0.044(3) 0.038(3) 0.018(2) 0.006(2) 0.0048(19)
O8 0.030(2) 0.025(2) 0.040(3) -0.0006(18) 0.0051(18) 0.0019(16)
O3 0.045(2) 0.042(3) 0.036(3) 0.012(2) -0.010(2) 0.005(2)
N7 0.022(2) 0.028(2) 0.022(3) 0.005(2) 0.0006(19) -0.0015(18)
N2 0.024(2) 0.026(3) 0.029(3) 0.003(2) -0.002(2) -0.0019(18)
O11 0.035(2) 0.051(3) 0.030(3) -0.010(2) -0.0110(19) 0.0024(19)
O1 0.039(2) 0.042(2) 0.044(3) -0.007(2) 0.006(2) -0.0137(19)
N6 0.022(2) 0.029(2) 0.030(3) 0.004(2) 0.002(2) 0.0000(18)
N5 0.028(2) 0.025(2) 0.035(3) 0.006(2) -0.001(2) 0.0004(19)
N9 0.027(2) 0.031(3) 0.026(3) 0.011(2) 0.002(2) 0.0005(19)
N10 0.030(2) 0.029(3) 0.026(3) 0.007(2) 0.004(2) 0.004(2)
N8 0.025(2) 0.030(3) 0.028(3) 0.002(2) 0.002(2) -0.0014(19)
N3 0.029(2) 0.028(2) 0.029(3) 0.005(2) -0.002(2) 0.0012(19)
N1 0.028(2) 0.022(2) 0.040(3) 0.005(2) 0.004(2) 0.0009(19)
N4 0.028(2) 0.024(2) 0.035(3) 0.004(2) -0.003(2) 0.0001(19)
O5 0.061(3) 0.043(3) 0.054(4) 0.005(2) 0.022(3) 0.006(2)
C1 0.023(3) 0.025(3) 0.029(3) 0.001(2) -0.004(2) -0.005(2)
C6 0.019(2) 0.026(3) 0.024(3) 0.001(2) -0.005(2) 0.001(2)
C3 0.025(3) 0.024(3) 0.029(3) -0.006(2) 0.001(2) -0.001(2)
C4 0.023(3) 0.029(3) 0.030(4) 0.001(3) -0.002(2) 0.002(2)
C2 0.026(3) 0.029(3) 0.027(3) 0.000(3) -0.006(2) -0.002(2)
C7 0.023(3) 0.034(3) 0.019(3) 0.004(2) -0.002(2) -0.007(2)
C5 0.024(3) 0.031(3) 0.023(3) 0.004(3) -0.008(2) 0.000(2)
O6 0.118(6) 0.083(5) 0.103(6) 0.044(4) -0.023(5) -0.014(4)

loop_
_atom_type_symbol
_atom_type_description
_atom_type_scat_dispersion_real
_atom_type_scat_dispersion_imag
_atom_type_scat_source
C C 0.0033 0.0016 'International Tables Vol C Tables 4.2.6.8 and 6.1.1.4'
H H 0.0000 0.0000 'International Tables Vol C Tables 4.2.6.8 and 6.1.1.4'
Cl Cl 0.1484 0.1585 'International Tables Vol C Tables 4.2.6.8 and 6.1.1.4'
N N 0.0061 0.0033 'International Tables Vol C Tables 4.2.6.8 and 6.1.1.4'
O O 0.0106 0.0060 'International Tables Vol C Tables 4.2.6.8 and 6.1.1.4'

loop_
_geom_angle_atom_site_label_1
_geom_angle_atom_site_label_2
_geom_angle_atom_site_label_3
_geom_angle
_geom_angle_site_symmetry_1
_geom_angle_site_symmetry_3
_geom_angle_publ_flag
O10 Cl2 O8 109.5(2) . . ?
O9 Cl2 O10 109.0(2) . . ?
O9 Cl2 O8 109.4(3) . . ?
O9 Cl2 O11 109.0(3) . . ?
O11 Cl2 O10 109.8(3) . . ?
O11 Cl2 O8 110.2(3) . . ?
O4 Cl1 O2 110.1(3) . . ?
O4 Cl1 O3 108.7(3) . . ?
O4 Cl1 O1 109.8(3) . . ?
O3 Cl1 O2 108.8(3) . . ?
O1 Cl1 O2 109.7(3) . . ?
O1 Cl1 O3 109.7(3) . . ?
H7A O7 H7B 109.4 . . ?
C6 N7 H7 126.4 . . ?
C7 N7 H7 126.4 . . ?
C7 N7 C6 107.2(4) . . ?
C1 N2 H2 127.4 . . ?
C1 N2 C2 105.2(5) . . ?
C2 N2 H2 127.4 . . ?
C5 N6 N5 103.6(4) . . ?
N6 N5 H5 123.5 . . ?
N6 N5 C3 113.1(5) . . ?
C3 N5 H5 123.5 . . ?
N8 N9 H9 124.2 . . ?
C7 N9 H9 124.2 . . ?
C7 N9 N8 111.6(5) . . ?
H10A N10 H10B 120.0 . . ?
C7 N10 H10A 120.0 . . ?
C7 N10 H10B 120.0 . . ?
C6 N8 N9 104.0(4) . . ?
N4 N3 H3 124.3 . . ?
C1 N3 H3 124.3 . . ?
C1 N3 N4 111.4(4) . . ?
H1A N1 H1B 120.0 . . ?
C1 N1 H1A 120.0 . . ?
C1 N1 H1B 120.0 . . ?
C2 N4 N3 103.5(4) . . ?
H5A O5 H5B 104.5 . . ?
N3 C1 N2 106.5(5) . . ?
N1 C1 N2 126.7(5) . . ?
N1 C1 N3 126.8(5) . . ?
N7 C6 C5 122.6(5) . . ?
N8 C6 N7 111.0(5) . . ?
N8 C6 C5 126.4(5) . . ?
N5 C3 C4 107.1(5) . . ?
N5 C3 C2 121.1(5) . . ?
C4 C3 C2 131.7(5) . . ?
C3 C4 H4 128.1 . . ?
C3 C4 C5 103.9(5) . . ?
C5 C4 H4 128.1 . . ?
N2 C2 C3 122.2(5) . . ?
N4 C2 N2 113.4(5) . . ?
N4 C2 C3 124.5(5) . . ?
N9 C7 N7 106.1(5) . . ?
N10 C7 N7 126.0(5) . . ?
N10 C7 N9 127.8(5) . . ?
N6 C5 C6 120.1(5) . . ?
N6 C5 C4 112.3(5) . . ?
C4 C5 C6 127.7(5) . . ?
H6A O6 H6B 117.0 . . ?

loop_
_geom_bond_atom_site_label_1
_geom_bond_atom_site_label_2
_geom_bond_distance
_geom_bond_site_symmetry_2
_geom_bond_publ_flag
Cl2 O10 1.440(4) . ?
Cl2 O9 1.432(4) . ?
Cl2 O8 1.442(4) . ?
Cl2 O11 1.436(4) . ?
Cl1 O4 1.430(4) . ?
Cl1 O2 1.442(4) . ?
Cl1 O3 1.435(4) . ?
Cl1 O1 1.432(4) . ?
O7 H7A 0.8703 . ?
O7 H7B 0.8702 . ?
N7 H7 0.8800 . ?
N7 C6 1.383(6) . ?
N7 C7 1.335(7) . ?
N2 H2 0.8800 . ?
N2 C1 1.355(7) . ?
N2 C2 1.373(7) . ?
N6 N5 1.337(6) . ?
N6 C5 1.336(7) . ?
N5 H5 0.8800 . ?
N5 C3 1.344(7) . ?
N9 H9 0.8800 . ?
N9 N8 1.382(7) . ?
N9 C7 1.331(7) . ?
N10 H10A 0.8800 . ?
N10 H10B 0.8800 . ?
N10 C7 1.330(7) . ?
N8 C6 1.302(7) . ?
N3 H3 0.8800 . ?
N3 N4 1.382(6) . ?
N3 C1 1.334(7) . ?
N1 H1A 0.8800 . ?
N1 H1B 0.8800 . ?
N1 C1 1.323(7) . ?
N4 C2 1.287(7) . ?
O5 H5A 0.8702 . ?
O5 H5B 0.8700 . ?
C6 C5 1.453(8) . ?
C3 C4 1.367(8) . ?
C3 C2 1.467(8) . ?
C4 H4 0.9500 . ?
C4 C5 1.401(7) . ?
O6 H6A 0.8700 . ?
O6 H6B 0.8882 . ?

loop_
_geom_torsion_atom_site_label_1
_geom_torsion_atom_site_label_2
_geom_torsion_atom_site_label_3
_geom_torsion_atom_site_label_4
_geom_torsion
_geom_torsion_site_symmetry_1
_geom_torsion_site_symmetry_2
_geom_torsion_site_symmetry_3
_geom_torsion_site_symmetry_4
_geom_torsion_publ_flag
N7 C6 C5 N6 1.2(8) . . . . ?
N7 C6 C5 C4 -179.6(5) . . . . ?
N6 N5 C3 C4 -0.8(6) . . . . ?
N6 N5 C3 C2 -178.8(5) . . . . ?
N5 N6 C5 C6 179.1(5) . . . . ?
N5 N6 C5 C4 -0.1(6) . . . . ?
N5 C3 C4 C5 0.6(6) . . . . ?
N5 C3 C2 N2 178.5(5) . . . . ?
N5 C3 C2 N4 -1.9(8) . . . . ?
N9 N8 C6 N7 2.2(6) . . . . ?
N9 N8 C6 C5 -177.6(5) . . . . ?
N8 N9 C7 N7 1.8(6) . . . . ?
N8 N9 C7 N10 -178.5(5) . . . . ?
N8 C6 C5 N6 -178.9(5) . . . . ?
N8 C6 C5 C4 0.2(9) . . . . ?
N3 N4 C2 N2 -0.4(6) . . . . ?
N3 N4 C2 C3 180.0(5) . . . . ?
N4 N3 C1 N2 1.7(6) . . . . ?
N4 N3 C1 N1 -179.0(5) . . . . ?
C1 N2 C2 N4 1.4(6) . . . . ?
C1 N2 C2 C3 -178.9(5) . . . . ?
C1 N3 N4 C2 -0.9(6) . . . . ?
C6 N7 C7 N9 -0.4(5) . . . . ?
C6 N7 C7 N10 179.9(5) . . . . ?
C3 C4 C5 N6 -0.3(6) . . . . ?
C3 C4 C5 C6 -179.5(5) . . . . ?
C4 C3 C2 N2 1.1(9) . . . . ?
C4 C3 C2 N4 -179.3(6) . . . . ?
C2 N2 C1 N3 -1.9(6) . . . . ?
C2 N2 C1 N1 178.8(5) . . . . ?
C2 C3 C4 C5 178.3(6) . . . . ?
C7 N7 C6 N8 -1.2(6) . . . . ?
C7 N7 C6 C5 178.6(5) . . . . ?
C7 N9 N8 C6 -2.5(6) . . . . ?
C5 N6 N5 C3 0.6(6) . . . . ?

loop_
_twin_individual_id
_twin_individual_mass_fraction_refined
1 0.796(3)
2 0.204(3)
